data_4071240
loop_
_publ_author_name
'Ruhland, Klaus'
'Obenhuber, Andreas'
'Hoffmann, Stephan D.'

_publ_section_title
;
 Cleavage of Unstrained C(sp2)---C(sp2) Single Bonds with Ni0Complexes
 Using Chelating Assistance
;
_journal_issue 14
_journal_name_full Organometallics
_journal_page_first 3482
_journal_paper_doi 10.1021/om800054m
_journal_volume 27
_journal_year 2008
_chemical_formula_sum 'C24 H36 Ni O2 P2'
_chemical_formula_weight 477.16
_chemical_melting_point ?
_chemical_name_systematic
;
 ?
;
_space_group_IT_number 14
_symmetry_cell_setting monoclinic
_symmetry_space_group_name_Hall '-P 2ybc'
_symmetry_space_group_name_H-M 'P 1 21/c 1'
_atom_sites_solution_hydrogens geom
_atom_sites_solution_primary direct
_atom_sites_solution_secondary difmap
_audit_creation_method SHELXL-97
_cell_angle_alpha 90.00
_cell_angle_beta 112.802(4)
_cell_angle_gamma 90.00
_cell_formula_units_Z 4
_cell_length_a 15.0464(5)
_cell_length_b 10.5122(2)
_cell_length_c 16.5700(5)
_cell_measurement_reflns_used 16764
_cell_measurement_temperature 150(2)
_cell_measurement_theta_max 25.2500
_cell_measurement_theta_min 2.6590
_cell_volume 2416.07(14)
_computing_cell_refinement
;
 CrysAlis RED, Oxford Diffraction Ltd.,
 Version 1.171.32.5 (release 08-05-2007 CrysAlis171 .NET)
 (compiled May  8 2007,13:10:02)
;
_computing_data_collection
;
 CrysAlis CCD, Oxford Diffraction Ltd.,
 Version 1.171.32.5 (release 08-05-2007 CrysAlis171 .NET)
 (compiled May  8 2007,13:10:02)
;
_computing_data_reduction
;
 CrysAlis RED, Oxford Diffraction Ltd.,
 Version 1.171.32.5 (release 08-05-2007 CrysAlis171 .NET)
 (compiled May  8 2007,13:10:02)
;
_computing_structure_refinement 'SHELXL-97 (Sheldrick, 1997)'
_computing_structure_solution 'SHELXS-97 (Sheldrick, 1997)'
_diffrn_ambient_temperature 150(2)
_diffrn_detector ' CCD plate '
_diffrn_detector_area_resol_mean 16.0238
_diffrn_measured_fraction_theta_full 0.998
_diffrn_measured_fraction_theta_max 0.998
_diffrn_measurement_device ' \k-geometry diffractometer '
_diffrn_measurement_device_type ' Oxford-Diffraction Xcalibur3 '
_diffrn_measurement_method ' phi- and omega-rotation '
_diffrn_radiation_monochromator graphite
_diffrn_radiation_source 'Enhance (Mo) X-ray Source'
_diffrn_radiation_type MoK\a
_diffrn_radiation_wavelength 0.71073
_diffrn_reflns_av_R_equivalents 0.0443
_diffrn_reflns_av_sigmaI/netI 0.0289
_diffrn_reflns_limit_h_max 16
_diffrn_reflns_limit_h_min -18
_diffrn_reflns_limit_k_max 12
_diffrn_reflns_limit_k_min 0
_diffrn_reflns_limit_l_max 19
_diffrn_reflns_limit_l_min 0
_diffrn_reflns_number 43877
_diffrn_reflns_theta_full 25.34
_diffrn_reflns_theta_max 25.34
_diffrn_reflns_theta_min 2.67
_diffrn_standards_decay_% 0
_exptl_absorpt_coefficient_mu 0.953
_exptl_absorpt_correction_T_max 1.00000
_exptl_absorpt_correction_T_min 0.91624
_exptl_absorpt_correction_type multi-scan
_exptl_absorpt_process_details
;   
 CrysAlis RED, Oxford Diffraction Ltd.,
 Version 1.171.32.5 (release 08-05-2007 CrysAlis171 .NET)
 (compiled May  8 2007,13:10:02)
 Empirical absorption correction using spherical harmonics,
 implemented in SCALE3 ABSPACK scaling algorithm.
;
_exptl_crystal_colour 'light orange'
_exptl_crystal_density_diffrn 1.312
_exptl_crystal_density_meas ?
_exptl_crystal_density_method 'not measured'
_exptl_crystal_description fragment
_exptl_crystal_F_000 1016
_exptl_crystal_size_max 0.45
_exptl_crystal_size_mid 0.20
_exptl_crystal_size_min 0.15
_refine_diff_density_max 0.379
_refine_diff_density_min -0.336
_refine_diff_density_rms 0.066
_refine_ls_extinction_method none
_refine_ls_goodness_of_fit_ref 1.182
_refine_ls_hydrogen_treatment refall
_refine_ls_matrix_type full
_refine_ls_number_parameters 406
_refine_ls_number_reflns 4395
_refine_ls_number_restraints 0
_refine_ls_restrained_S_all 1.182
_refine_ls_R_factor_all 0.0520
_refine_ls_R_factor_gt 0.0295
_refine_ls_shift/su_max 0.001
_refine_ls_shift/su_mean 0.000
_refine_ls_structure_factor_coef Fsqd
_refine_ls_weighting_details 'calc w=1/[\s^2^(Fo^2^)+(0.0228P)^2^+2.2517P] where P=(Fo^2^+2Fc^2^)/3'
_refine_ls_weighting_scheme calc
_refine_ls_wR_factor_gt 0.0615
_refine_ls_wR_factor_ref 0.0775
_reflns_number_gt 3298
_reflns_number_total 4395
_reflns_threshold_expression >2sigma(I)
_cod_data_source_file om800054m-file002.cif
_cod_data_source_block Compound_3c
_cod_depositor_comments
;
The following automatic conversions were performed:

'_chemical_melting_point' value 'not measured' was changed to '?' -
the value is undefined or not given.

'_symmetry_cell_setting' value
'Monoclinic' changed to 'monoclinic' according to
/home/saulius/struct/CIF-dictionaries/cif_core.dic dictionary named
'cif_core.dic' version 2.4.1 from 2010-06-29.

Automatic conversion script
Id: cif_fix_values 1715 2011-07-08 13:25:40Z adriana 

The following automatic conversions were performed:

'_exptl_crystal_density_meas' value 'not measured' was changed to '?'
- the value is perceived as not measured.

Automatic conversion script
Id: cif_fix_values 3008 2015-01-20 13:52:24Z robertas 
;
_cod_original_sg_symbol_H-M P2(1)/c
_cod_database_code 4071240

loop_
_symmetry_equiv_pos_as_xyz
'x, y, z'
'-x, y+1/2, -z+1/2'
'-x, -y, -z'
'x, -y-1/2, z-1/2'

loop_
_atom_site_label
_atom_site_type_symbol
_atom_site_fract_x
_atom_site_fract_y
_atom_site_fract_z
_atom_site_U_iso_or_equiv
_atom_site_adp_type
_atom_site_occupancy
_atom_site_symmetry_multiplicity
_atom_site_calc_flag
Ni Ni 0.75437(2) 0.19568(3) 0.79361(2) 0.02161(10) Uani 1 1 d
P1 P 0.84277(5) 0.35788(7) 0.85678(4) 0.02413(16) Uani 1 1 d
P2 P 0.62676(5) 0.26234(7) 0.68800(5) 0.02494(17) Uani 1 1 d
O1 O 0.92546(13) 0.30120(18) 0.94803(11) 0.0284(4) Uani 1 1 d
O2 O 0.57113(13) 0.13248(18) 0.63743(12) 0.0336(5) Uani 1 1 d
C1 C 0.90228(18) 0.1795(2) 0.96727(16) 0.0225(6) Uani 1 1 d
C2 C 0.9549(2) 0.1336(3) 1.05043(18) 0.0303(7) Uani 1 1 d
C3 C 0.9313(2) 0.0161(3) 1.07384(19) 0.0310(7) Uani 1 1 d
C4 C 0.8569(2) -0.0534(3) 1.01375(19) 0.0310(7) Uani 1 1 d
C5 C 0.80782(19) -0.0063(3) 0.92967(18) 0.0265(6) Uani 1 1 d
C6 C 0.82920(18) 0.1125(2) 0.90289(16) 0.0213(6) Uani 1 1 d
C13 C 0.8162(2) 0.5047(3) 0.9030(2) 0.0354(7) Uani 1 1 d
C14 C 0.7618(3) 0.4710(4) 0.9607(2) 0.0447(8) Uani 1 1 d
C17 C 0.7637(3) 0.6035(4) 0.8346(3) 0.0522(10) Uani 1 1 d
C15 C 0.9177(2) 0.4048(3) 0.79692(18) 0.0288(6) Uani 1 1 d
C16 C 0.9555(2) 0.2843(3) 0.7701(2) 0.0364(7) Uani 1 1 d
C18 C 1.0003(3) 0.4933(4) 0.8474(2) 0.0452(9) Uani 1 1 d
C12 C 0.63487(19) 0.0297(3) 0.65522(17) 0.0274(6) Uani 1 1 d
C11 C 0.6098(2) -0.0720(3) 0.5977(2) 0.0377(8) Uani 1 1 d
C10 C 0.6762(3) -0.1684(3) 0.6095(2) 0.0400(8) Uani 1 1 d
C9 C 0.7646(2) -0.1622(3) 0.6779(2) 0.0341(7) Uani 1 1 d
C8 C 0.7864(2) -0.0617(3) 0.73621(19) 0.0286(6) Uani 1 1 d
C7 C 0.72271(19) 0.0390(2) 0.72782(17) 0.0236(6) Uani 1 1 d
C19 C 0.5377(2) 0.3253(3) 0.7269(2) 0.0372(7) Uani 1 1 d
C20 C 0.5311(3) 0.2348(5) 0.7967(3) 0.0537(10) Uani 1 1 d
C21 C 0.4384(3) 0.3496(5) 0.6559(3) 0.0575(11) Uani 1 1 d
C22 C 0.6170(2) 0.3556(3) 0.59148(18) 0.0324(7) Uani 1 1 d
C23 C 0.6364(3) 0.4968(3) 0.6095(2) 0.0472(9) Uani 1 1 d
C24 C 0.6856(3) 0.2977(4) 0.5532(2) 0.0460(8) Uani 1 1 d
H2 H 1.001(2) 0.182(3) 1.0878(18) 0.027(7) Uiso 1 1 d
H3 H 0.9675(19) -0.018(3) 1.1324(18) 0.025(7) Uiso 1 1 d
H4 H 0.840(2) -0.135(3) 1.0308(19) 0.039(8) Uiso 1 1 d
H5 H 0.7603(19) -0.056(3) 0.8904(17) 0.023(7) Uiso 1 1 d
H7 H 0.884(2) 0.539(3) 0.9408(19) 0.035(8) Uiso 1 1 d
H8A H 0.756(2) 0.545(3) 0.992(2) 0.047(10) Uiso 1 1 d
H8B H 0.798(2) 0.406(3) 1.008(2) 0.052(10) Uiso 1 1 d
H8C H 0.698(2) 0.442(3) 0.9252(17) 0.021(7) Uiso 1 1 d
H9A H 0.695(3) 0.571(4) 0.794(2) 0.064(12) Uiso 1 1 d
H9B H 0.761(2) 0.677(3) 0.864(2) 0.048(10) Uiso 1 1 d
H9C H 0.803(3) 0.624(3) 0.802(2) 0.061(12) Uiso 1 1 d
H10 H 0.8780(19) 0.447(3) 0.7475(18) 0.023(7) Uiso 1 1 d
H11A H 0.998(3) 0.241(3) 0.824(2) 0.057(11) Uiso 1 1 d
H11B H 0.909(2) 0.234(3) 0.737(2) 0.034(9) Uiso 1 1 d
H11C H 0.991(3) 0.303(3) 0.735(2) 0.060(11) Uiso 1 1 d
H12A H 1.041(3) 0.460(3) 0.899(2) 0.057(11) Uiso 1 1 d
H12B H 0.975(2) 0.570(3) 0.860(2) 0.044(10) Uiso 1 1 d
H12C H 1.039(3) 0.514(3) 0.813(2) 0.064(11) Uiso 1 1 d
H14 H 0.551(2) -0.075(3) 0.554(2) 0.044(9) Uiso 1 1 d
H15 H 0.664(3) -0.238(4) 0.574(2) 0.067(12) Uiso 1 1 d
H16 H 0.809(2) -0.229(3) 0.6837(19) 0.034(8) Uiso 1 1 d
H17 H 0.845(2) -0.057(3) 0.7820(19) 0.032(8) Uiso 1 1 d
H19 H 0.564(2) 0.400(3) 0.7516(19) 0.035(9) Uiso 1 1 d
H20A H 0.507(3) 0.158(4) 0.773(3) 0.069(14) Uiso 1 1 d
H20B H 0.593(3) 0.219(3) 0.843(2) 0.049(10) Uiso 1 1 d
H20C H 0.489(2) 0.267(3) 0.826(2) 0.046(9) Uiso 1 1 d
H21A H 0.414(3) 0.273(4) 0.622(3) 0.072(14) Uiso 1 1 d
H21B H 0.442(3) 0.414(4) 0.613(2) 0.059(11) Uiso 1 1 d
H21C H 0.395(3) 0.373(4) 0.683(2) 0.069(12) Uiso 1 1 d
H22 H 0.550(2) 0.344(3) 0.5501(18) 0.025(7) Uiso 1 1 d
H23A H 0.702(3) 0.509(3) 0.650(2) 0.058(11) Uiso 1 1 d
H23B H 0.591(3) 0.534(3) 0.629(2) 0.056(11) Uiso 1 1 d
H23C H 0.630(3) 0.540(4) 0.552(3) 0.073(12) Uiso 1 1 d
H24A H 0.757(2) 0.309(3) 0.595(2) 0.046(9) Uiso 1 1 d
H24B H 0.668(3) 0.212(4) 0.535(2) 0.071(12) Uiso 1 1 d
H24C H 0.678(2) 0.344(3) 0.500(2) 0.050(10) Uiso 1 1 d

loop_
_atom_site_aniso_label
_atom_site_aniso_U_11
_atom_site_aniso_U_22
_atom_site_aniso_U_33
_atom_site_aniso_U_23
_atom_site_aniso_U_13
_atom_site_aniso_U_12
Ni 0.02015(17) 0.02179(18) 0.02032(18) 0.00145(14) 0.00503(13) 0.00035(14)
P1 0.0298(4) 0.0222(4) 0.0197(3) 0.0002(3) 0.0088(3) -0.0019(3)
P2 0.0241(3) 0.0243(4) 0.0226(4) 0.0023(3) 0.0049(3) 0.0023(3)
O1 0.0323(10) 0.0285(10) 0.0196(9) 0.0005(8) 0.0048(8) -0.0079(8)
O2 0.0260(10) 0.0287(11) 0.0329(11) 0.0028(9) -0.0031(9) 0.0011(8)
C1 0.0271(14) 0.0235(14) 0.0207(13) 0.0012(11) 0.0134(11) 0.0017(11)
C2 0.0283(15) 0.0364(17) 0.0213(15) -0.0037(13) 0.0041(13) -0.0011(13)
C3 0.0371(16) 0.0338(17) 0.0216(15) 0.0070(13) 0.0108(13) 0.0066(13)
C4 0.0326(16) 0.0284(16) 0.0315(16) 0.0070(13) 0.0117(13) 0.0018(12)
C5 0.0233(14) 0.0247(15) 0.0291(15) 0.0010(12) 0.0074(12) -0.0016(12)
C6 0.0207(13) 0.0249(14) 0.0216(13) -0.0017(11) 0.0116(11) 0.0035(11)
C13 0.0479(19) 0.0288(16) 0.0313(16) -0.0056(13) 0.0173(15) -0.0019(14)
C14 0.047(2) 0.053(2) 0.042(2) -0.0115(18) 0.0264(18) -0.0018(18)
C17 0.081(3) 0.0313(19) 0.045(2) -0.0034(17) 0.025(2) 0.0121(19)
C15 0.0352(16) 0.0292(15) 0.0217(15) 0.0004(12) 0.0106(13) -0.0045(13)
C16 0.0358(17) 0.043(2) 0.0333(18) -0.0079(16) 0.0170(15) -0.0037(15)
C18 0.052(2) 0.050(2) 0.038(2) -0.0090(18) 0.0218(18) -0.0229(19)
C12 0.0304(15) 0.0227(14) 0.0248(14) 0.0042(11) 0.0061(12) -0.0023(11)
C11 0.0446(19) 0.0286(17) 0.0268(16) 0.0027(13) -0.0007(15) -0.0112(14)
C10 0.062(2) 0.0217(17) 0.0354(18) 0.0003(13) 0.0176(16) -0.0055(15)
C9 0.0488(19) 0.0227(15) 0.0351(17) 0.0007(13) 0.0210(15) 0.0031(14)
C8 0.0301(16) 0.0274(15) 0.0276(15) 0.0016(12) 0.0103(13) -0.0017(12)
C7 0.0265(14) 0.0222(14) 0.0223(13) 0.0036(11) 0.0096(11) -0.0029(11)
C19 0.0301(16) 0.042(2) 0.0359(17) 0.0013(15) 0.0091(14) 0.0079(14)
C20 0.042(2) 0.080(3) 0.048(2) 0.009(2) 0.0276(19) 0.007(2)
C21 0.0306(19) 0.081(3) 0.053(2) 0.007(2) 0.0075(18) 0.024(2)
C22 0.0406(18) 0.0273(15) 0.0221(15) 0.0028(12) 0.0044(13) 0.0021(13)
C23 0.068(3) 0.0300(18) 0.035(2) 0.0039(15) 0.0107(19) 0.0004(18)
C24 0.065(2) 0.047(2) 0.0301(18) -0.0007(17) 0.0219(17) -0.0048(19)

loop_
_atom_type_symbol
_atom_type_description
_atom_type_scat_dispersion_real
_atom_type_scat_dispersion_imag
_atom_type_scat_source
C C 0.0033 0.0016 'International Tables Vol C Tables 4.2.6.8 and 6.1.1.4'
H H 0.0000 0.0000 'International Tables Vol C Tables 4.2.6.8 and 6.1.1.4'
O O 0.0106 0.0060 'International Tables Vol C Tables 4.2.6.8 and 6.1.1.4'
P P 0.1023 0.0942 'International Tables Vol C Tables 4.2.6.8 and 6.1.1.4'
Ni Ni 0.3393 1.1124 'International Tables Vol C Tables 4.2.6.8 and 6.1.1.4'

loop_
_geom_angle_atom_site_label_1
_geom_angle_atom_site_label_2
_geom_angle_atom_site_label_3
_geom_angle
C7 Ni C6 94.02(11)
C7 Ni P2 82.62(8)
C6 Ni P2 157.15(8)
C7 Ni P1 156.27(8)
C6 Ni P1 82.96(8)
P2 Ni P1 108.89(3)
O1 P1 C15 100.90(12)
O1 P1 C13 97.46(12)
C15 P1 C13 106.19(14)
O1 P1 Ni 105.18(7)
C15 P1 Ni 109.94(9)
C13 P1 Ni 132.19(11)
O2 P2 C19 100.51(14)
O2 P2 C22 98.39(12)
C19 P2 C22 107.06(14)
O2 P2 Ni 105.10(7)
C19 P2 Ni 112.16(10)
C22 P2 Ni 128.91(11)
C1 O1 P1 111.93(15)
C12 O2 P2 111.15(16)
C2 C1 C6 124.4(2)
C2 C1 O1 116.8(2)
C6 C1 O1 118.8(2)
C3 C2 C1 118.8(3)
C3 C2 H2 122.1(18)
C1 C2 H2 119.1(18)
C2 C3 C4 119.6(3)
C2 C3 H3 119.9(16)
C4 C3 H3 120.5(16)
C3 C4 C5 120.0(3)
C3 C4 H4 119.1(18)
C5 C4 H4 120.9(18)
C4 C5 C6 122.4(3)
C4 C5 H5 117.9(17)
C6 C5 H5 119.7(16)
C1 C6 C5 114.7(2)
C1 C6 Ni 119.37(19)
C5 C6 Ni 125.3(2)
C17 C13 C14 112.2(3)
C17 C13 P1 113.5(2)
C14 C13 P1 108.9(2)
C17 C13 H7 108.5(16)
C14 C13 H7 110.3(16)
P1 C13 H7 103.1(16)
C13 C14 H8A 109(2)
C13 C14 H8B 112.7(19)
H8A C14 H8B 105(3)
C13 C14 H8C 109.8(16)
H8A C14 H8C 109(3)
H8B C14 H8C 111(3)
C13 C17 H9A 111(2)
C13 C17 H9B 107(2)
H9A C17 H9B 112(3)
C13 C17 H9C 108(2)
H9A C17 H9C 113(3)
H9B C17 H9C 106(3)
C18 C15 C16 110.6(3)
C18 C15 P1 114.2(2)
C16 C15 P1 108.2(2)
C18 C15 H10 107.5(17)
C16 C15 H10 109.4(17)
P1 C15 H10 106.9(17)
C15 C16 H11A 108(2)
C15 C16 H11B 112.6(19)
H11A C16 H11B 112(3)
C15 C16 H11C 112(2)
H11A C16 H11C 109(3)
H11B C16 H11C 104(3)
C15 C18 H12A 113(2)
C15 C18 H12B 110(2)
H12A C18 H12B 108(3)
C15 C18 H12C 111(2)
H12A C18 H12C 107(3)
H12B C18 H12C 108(3)
C11 C12 O2 118.0(2)
C11 C12 C7 124.0(3)
O2 C12 C7 117.9(2)
C10 C11 C12 118.6(3)
C10 C11 H14 121(2)
C12 C11 H14 120(2)
C9 C10 C11 119.9(3)
C9 C10 H15 117(2)
C11 C10 H15 123(2)
C10 C9 C8 120.2(3)
C10 C9 H16 118.0(18)
C8 C9 H16 121.8(18)
C9 C8 C7 122.8(3)
C9 C8 H17 120.9(18)
C7 C8 H17 116.3(18)
C8 C7 C12 114.4(2)
C8 C7 Ni 125.5(2)
C12 C7 Ni 119.2(2)
C21 C19 C20 110.8(3)
C21 C19 P2 115.1(3)
C20 C19 P2 108.3(2)
C21 C19 H19 109.4(19)
C20 C19 H19 110.2(19)
P2 C19 H19 102.8(19)
C19 C20 H20A 111(3)
C19 C20 H20B 112(2)
H20A C20 H20B 107(3)
C19 C20 H20C 113.3(19)
H20A C20 H20C 106(3)
H20B C20 H20C 106(3)
C19 C21 H21A 110(2)
C19 C21 H21B 111(2)
H21A C21 H21B 105(3)
C19 C21 H21C 109(2)
H21A C21 H21C 108(3)
H21B C21 H21C 113(3)
C23 C22 C24 111.1(3)
C23 C22 P2 114.0(2)
C24 C22 P2 108.0(2)
C23 C22 H22 109.2(16)
C24 C22 H22 109.7(16)
P2 C22 H22 104.6(16)
C22 C23 H23A 110(2)
C22 C23 H23B 111(2)
H23A C23 H23B 113(3)
C22 C23 H23C 108(2)
H23A C23 H23C 107(3)
H23B C23 H23C 108(3)
C22 C24 H24A 111.1(18)
C22 C24 H24B 111(2)
H24A C24 H24B 114(3)
C22 C24 H24C 108(2)
H24A C24 H24C 107(3)
H24B C24 H24C 105(3)

loop_
_geom_bond_atom_site_label_1
_geom_bond_atom_site_label_2
_geom_bond_distance
Ni C7 1.930(3)
Ni C6 1.931(3)
Ni P2 2.1531(7)
Ni P1 2.1664(8)
P1 O1 1.6526(19)
P1 C15 1.834(3)
P1 C13 1.835(3)
P2 O2 1.650(2)
P2 C19 1.822(3)
P2 C22 1.832(3)
O1 C1 1.395(3)
O2 C12 1.398(3)
C1 C2 1.383(4)
C1 C6 1.391(3)
C2 C3 1.382(4)
C2 H2 0.89(3)
C3 C4 1.383(4)
C3 H3 0.98(3)
C4 C5 1.391(4)
C4 H4 0.96(3)
C5 C6 1.404(4)
C5 H5 0.92(3)
C13 C17 1.515(5)
C13 C14 1.522(4)
C13 H7 1.04(3)
C14 H8A 0.96(3)
C14 H8B 1.02(3)
C14 H8C 0.96(3)
C17 H9A 1.04(4)
C17 H9B 0.93(4)
C17 H9C 0.97(4)
C15 C18 1.519(4)
C15 C16 1.524(4)
C15 H10 0.92(3)
C16 H11A 0.99(4)
C16 H11B 0.89(3)
C16 H11C 0.96(4)
C18 H12A 0.91(4)
C18 H12B 0.95(3)
C18 H12C 0.99(4)
C12 C11 1.384(4)
C12 C7 1.404(4)
C11 C10 1.383(5)
C11 H14 0.90(3)
C10 C9 1.374(5)
C10 H15 0.92(4)
C9 C8 1.383(4)
C9 H16 0.94(3)
C8 C7 1.399(4)
C8 H17 0.91(3)
C19 C21 1.523(4)
C19 C20 1.531(5)
C19 H19 0.91(3)
C20 H20A 0.91(4)
C20 H20B 0.97(3)
C20 H20C 0.99(3)
C21 H21A 0.97(4)
C21 H21B 1.00(4)
C21 H21C 0.96(4)
C22 C23 1.520(4)
C22 C24 1.531(5)
C22 H22 0.99(3)
C23 H23A 0.97(4)
C23 H23B 0.95(4)
C23 H23C 1.03(4)
C24 H24A 1.03(3)
C24 H24B 0.96(4)
C24 H24C 0.97(3)
